data_4338520
loop_
_publ_author_name
'Liu, Ju-Yan'
'Wang, Qian'
'Zhang, Li-Jun'
'Yuan, Bin'
'Xu, Yao-Yao'
'Zhang, Xin'
'Zhao, Cong-Ying'
'Wang, Dan'
'Yuan, Yue'
'Wang, Ying'
'Ding, Bin'
'Zhao, Xiao-Jun'
'Yue, Min Min'

_publ_section_title
;
 Anion-Exchange and Anthracene-Encapsulation within Copper(II) and
 Manganese(II)-Triazole Metal-Organic Confined Space in a Single
 Crystal-to-Single Crystal Transformation Fashion.
;
_journal_issue 12
_journal_name_full 'Inorganic chemistry'
_journal_page_first 5972
_journal_page_last 5985
_journal_paper_doi 10.1021/ic500183b
_journal_volume 53
_journal_year 2014
_chemical_formula_sum 'C40 H44 Cl2 Cu N12 O14'
_chemical_formula_weight 1051.31
_chemical_name_systematic
; 
 ? 
;
_space_group_IT_number 14
_symmetry_cell_setting monoclinic
_symmetry_space_group_name_Hall '-P 2ybc'
_symmetry_space_group_name_H-M 'P 1 21/c 1'
_atom_sites_solution_hydrogens geom
_atom_sites_solution_primary direct
_atom_sites_solution_secondary difmap
_audit_creation_method SHELXL-97
_cell_angle_alpha 90.00
_cell_angle_beta 107.169(2)
_cell_angle_gamma 90.00
_cell_formula_units_Z 2
_cell_length_a 10.6944(11)
_cell_length_b 13.9742(14)
_cell_length_c 15.8189(17)
_cell_measurement_reflns_used 3580
_cell_measurement_temperature 296(2)
_cell_measurement_theta_max 26.18
_cell_measurement_theta_min 2.52
_cell_volume 2258.7(4)
_computing_cell_refinement 'Bruker SMART'
_computing_data_collection 'Bruker SMART'
_computing_data_reduction 'Bruker SAINT'
_computing_molecular_graphics 'Bruker SHELXTL'
_computing_publication_material 'Bruker SHELXTL'
_computing_structure_refinement 'SHELXL-97 (Sheldrick, 1997)'
_computing_structure_solution 'SHELXS-97 (Sheldrick, 1990)'
_diffrn_ambient_temperature 296(2)
_diffrn_measured_fraction_theta_full 1.000
_diffrn_measured_fraction_theta_max 1.000
_diffrn_measurement_device_type 'CCD area detector'
_diffrn_measurement_method 'phi and omega scans'
_diffrn_radiation_monochromator graphite
_diffrn_radiation_source 'fine-focus sealed tube'
_diffrn_radiation_type MoK\a
_diffrn_radiation_wavelength 0.71073
_diffrn_reflns_av_R_equivalents 0.0343
_diffrn_reflns_av_sigmaI/netI 0.0388
_diffrn_reflns_limit_h_max 10
_diffrn_reflns_limit_h_min -12
_diffrn_reflns_limit_k_max 14
_diffrn_reflns_limit_k_min -16
_diffrn_reflns_limit_l_max 18
_diffrn_reflns_limit_l_min -14
_diffrn_reflns_number 11448
_diffrn_reflns_theta_full 25.01
_diffrn_reflns_theta_max 25.01
_diffrn_reflns_theta_min 1.98
_exptl_absorpt_coefficient_mu 0.683
_exptl_absorpt_correction_T_max 0.8986
_exptl_absorpt_correction_T_min 0.8869
_exptl_absorpt_correction_type multi-scan
_exptl_absorpt_process_details SADABS
_exptl_crystal_colour COLOURLESS
_exptl_crystal_density_diffrn 1.546
_exptl_crystal_density_meas ?
_exptl_crystal_density_method 'not measured'
_exptl_crystal_description BLOCK
_exptl_crystal_F_000 1086
_exptl_crystal_size_max 0.18
_exptl_crystal_size_mid 0.17
_exptl_crystal_size_min 0.16
_refine_diff_density_max 0.778
_refine_diff_density_min -0.648
_refine_diff_density_rms 0.091
_refine_ls_extinction_method none
_refine_ls_goodness_of_fit_ref 1.039
_refine_ls_hydrogen_treatment constr
_refine_ls_matrix_type full
_refine_ls_number_parameters 329
_refine_ls_number_reflns 3990
_refine_ls_number_restraints 88
_refine_ls_restrained_S_all 1.071
_refine_ls_R_factor_all 0.0745
_refine_ls_R_factor_gt 0.0600
_refine_ls_shift/su_max 0.001
_refine_ls_shift/su_mean 0.000
_refine_ls_structure_factor_coef Fsqd
_refine_ls_weighting_details 'calc w=1/[\s^2^(Fo^2^)+(0.0936P)^2^+4.7257P] where P=(Fo^2^+2Fc^2^)/3'
_refine_ls_weighting_scheme calc
_refine_ls_wR_factor_gt 0.1642
_refine_ls_wR_factor_ref 0.1766
_reflns_number_gt 3210
_reflns_number_total 3990
_reflns_threshold_expression >2sigma(I)
_cod_data_source_file ic500183b_si_001.cif
_cod_data_source_block 1a
_cod_depositor_comments
;
The following automatic conversions were performed:

'_symmetry_cell_setting' value 'Monoclinic' changed to 'monoclinic'
according to
/usr/data/users/saulius/crontab/automatic-downloads/rss-feeds/ACS/lib/dictionaries/cif_core.dic
dictionary named 'cif_core.dic' version 2.4.2 from
2011-04-26.

'_exptl_absorpt_correction_type' value 'MULTI-SCAN'
changed to 'multi-scan' according to
/usr/data/users/saulius/crontab/automatic-downloads/rss-feeds/ACS/lib/dictionaries/cif_core.dic
dictionary named 'cif_core.dic' version 2.4.2 from 2011-04-26.

Automatic conversion script
Id: cif_fix_values 2281 2013-09-26 08:29:07Z andrius 

 Adding full bibliography for 4338519--4338526.cif.

The following automatic conversions were performed:

'_exptl_crystal_density_meas' value 'NONE' was changed to '?' - the
value is perceived as not measured.

Automatic conversion script
Id: cif_fix_values 3008 2015-01-20 13:52:24Z robertas 
;
_cod_original_sg_symbol_H-M P2(1)/c
_cod_database_code 4338520

loop_
_symmetry_equiv_pos_as_xyz
'x, y, z'
'-x, y+1/2, -z+1/2'
'-x, -y, -z'
'x, -y-1/2, z-1/2'

loop_
_atom_site_label
_atom_site_type_symbol
_atom_site_fract_x
_atom_site_fract_y
_atom_site_fract_z
_atom_site_U_iso_or_equiv
_atom_site_adp_type
_atom_site_occupancy
_atom_site_symmetry_multiplicity
_atom_site_calc_flag
_atom_site_refinement_flags
_atom_site_disorder_assembly
_atom_site_disorder_group
Cu1 Cu 0.0000 1.0000 0.0000 0.0237(2) Uani 1 2 d S . .
Cl1 Cl 0.81431(14) 0.29694(10) 0.19917(9) 0.0617(4) Uani 1 1 d D . .
O1 O 0.6777(2) 0.3239(4) 0.1660(4) 0.136(3) Uani 0.651(5) 1 d PDU A 1
O2 O 0.8921(5) 0.3805(3) 0.2354(4) 0.117(3) Uani 0.651(5) 1 d PDU A 1
O3 O 0.8574(6) 0.2578(4) 0.1277(3) 0.088(2) Uani 0.651(5) 1 d PDU A 1
O4 O 0.8302(6) 0.2255(3) 0.2680(3) 0.095(2) Uani 0.651(5) 1 d PDU A 1
O1' O 0.8719(10) 0.3717(6) 0.1590(8) 0.136(3) Uani 0.349(5) 1 d PDU A 2
O2' O 0.9047(9) 0.2709(7) 0.2840(3) 0.117(3) Uani 0.349(5) 1 d PDU A 2
O3' O 0.7873(10) 0.2140(5) 0.1417(6) 0.088(2) Uani 0.349(5) 1 d PDU A 2
O4' O 0.6933(6) 0.3316(7) 0.2119(7) 0.095(2) Uani 0.349(5) 1 d PDU A 2
O5 O -0.0683(4) 0.8781(2) 0.0839(2) 0.0561(10) Uani 1 1 d . . .
H5A H -0.0272 0.8764 0.1388 0.084 Uiso 1 1 d R . .
H5B H -0.0951 0.8217 0.0685 0.084 Uiso 1 1 d R . .
O6 O 0.8783(8) 0.6823(6) 0.0618(5) 0.158(3) Uani 1 1 d D . .
H6A H 0.8939 0.6779 0.1156 0.236 Uiso 1 1 d R . .
O7 O 0.5956(8) 0.8505(5) 0.9433(7) 0.166(4) Uani 1 1 d D . .
H7A H 0.5243 0.8736 0.9412 0.249 Uiso 1 1 calc R . .
N1 N 0.3596(3) 0.8615(3) 0.0713(2) 0.0322(8) Uani 1 1 d . . .
N2 N 0.3760(3) 0.9122(3) 0.0017(2) 0.0406(9) Uani 1 1 d . . .
N3 N 0.1779(3) 0.9381(2) 0.0168(2) 0.0263(7) Uani 1 1 d . . .
N4 N 0.7878(3) 0.6470(3) 0.2761(2) 0.0351(8) Uani 1 1 d . . .
N5 N 0.8876(4) 0.6220(3) 0.2440(3) 0.0494(11) Uani 1 1 d . . .
N6 N 0.9231(3) 0.5691(2) 0.3829(2) 0.0301(8) Uani 1 1 d . . .
C1 C 0.2639(4) 0.9563(3) -0.0286(3) 0.0384(10) Uani 1 1 d . . .
H1 H 0.2451 0.9968 -0.0774 0.046 Uiso 1 1 calc R . .
C2 C 0.2420(4) 0.8779(3) 0.0796(3) 0.0324(9) Uani 1 1 d . . .
H2 H 0.2093 0.8514 0.1227 0.039 Uiso 1 1 calc R . .
C3 C 0.4670(4) 0.8054(3) 0.1262(3) 0.0312(9) Uani 1 1 d . . .
C4 C 0.5734(4) 0.8555(3) 0.1805(3) 0.0321(9) Uani 1 1 d . . .
C5 C 0.5780(5) 0.9574(3) 0.1884(3) 0.0400(10) Uani 1 1 d . . .
H5 H 0.5061 0.9935 0.1572 0.048 Uiso 1 1 calc R . .
C6 C 0.6856(6) 1.0022(4) 0.2406(4) 0.0505(13) Uani 1 1 d . . .
H6 H 0.6874 1.0686 0.2449 0.061 Uiso 1 1 calc R . .
C7 C 0.7954(5) 0.9475(4) 0.2885(3) 0.0542(14) Uani 1 1 d . . .
H7 H 0.8695 0.9787 0.3234 0.065 Uiso 1 1 calc R . .
C8 C 0.7943(5) 0.8513(4) 0.2845(3) 0.0451(12) Uani 1 1 d . . .
H8 H 0.8671 0.8171 0.3173 0.054 Uiso 1 1 calc R . .
C9 C 0.6840(4) 0.8015(3) 0.2310(3) 0.0332(10) Uani 1 1 d . . .
C10 C 0.6778(4) 0.7013(3) 0.2236(3) 0.0326(10) Uani 1 1 d . . .
C11 C 0.5728(4) 0.6520(3) 0.1685(3) 0.0326(9) Uani 1 1 d . . .
C12 C 0.5712(5) 0.5509(3) 0.1576(3) 0.0430(11) Uani 1 1 d . . .
H12 H 0.6421 0.5149 0.1904 0.052 Uiso 1 1 calc R . .
C13 C 0.4691(6) 0.5064(4) 0.1007(4) 0.0530(13) Uani 1 1 d . . .
H13 H 0.4702 0.4403 0.0945 0.064 Uiso 1 1 calc R . .
C14 C 0.3593(5) 0.5599(4) 0.0500(3) 0.0510(13) Uani 1 1 d . . .
H14 H 0.2892 0.5284 0.0108 0.061 Uiso 1 1 calc R . .
C15 C 0.3561(4) 0.6561(4) 0.0582(3) 0.0420(11) Uani 1 1 d . . .
H15 H 0.2835 0.6900 0.0246 0.050 Uiso 1 1 calc R . .
C16 C 0.4615(4) 0.7060(3) 0.1170(3) 0.0316(9) Uani 1 1 d . . .
C17 C 0.9666(4) 0.5763(4) 0.3110(3) 0.0467(12) Uani 1 1 d . . .
H17 H 1.0462 0.5508 0.3093 0.056 Uiso 1 1 calc R . .
C18 C 0.8105(4) 0.6149(3) 0.3580(3) 0.0356(10) Uani 1 1 d . . .
H18 H 0.7550 0.6235 0.3929 0.043 Uiso 1 1 calc R . .
C19 C 0.9844(10) 0.6358(8) 0.0345(6) 0.127(4) Uani 1 1 d D . .
H19A H 1.0084 0.6756 -0.0077 0.191 Uiso 1 1 calc R . .
H19B H 0.9547 0.5749 0.0080 0.191 Uiso 1 1 calc R . .
H19C H 1.0590 0.6266 0.0854 0.191 Uiso 1 1 calc R . .
C20 C 0.5832(12) 0.7520(7) 0.9322(9) 0.157(6) Uani 1 1 d D . .
H20A H 0.6667 0.7222 0.9580 0.235 Uiso 1 1 calc R . .
H20B H 0.5529 0.7372 0.8702 0.235 Uiso 1 1 calc R . .
H20C H 0.5215 0.7284 0.9606 0.235 Uiso 1 1 calc R . .

loop_
_atom_site_aniso_label
_atom_site_aniso_U_11
_atom_site_aniso_U_22
_atom_site_aniso_U_33
_atom_site_aniso_U_23
_atom_site_aniso_U_13
_atom_site_aniso_U_12
Cu1 0.0164(3) 0.0248(4) 0.0244(4) -0.0063(3) -0.0024(2) 0.0028(3)
Cl1 0.0614(9) 0.0603(8) 0.0498(8) -0.0154(6) -0.0044(6) 0.0121(7)
O1 0.110(5) 0.153(6) 0.134(6) 0.005(5) 0.020(5) 0.030(5)
O2 0.134(5) 0.113(5) 0.093(5) -0.027(4) 0.016(4) -0.022(4)
O3 0.109(5) 0.093(5) 0.058(3) -0.017(3) 0.018(3) 0.022(4)
O4 0.094(4) 0.098(4) 0.085(4) 0.015(4) 0.017(3) 0.020(4)
O1' 0.110(5) 0.153(6) 0.134(6) 0.005(5) 0.020(5) 0.030(5)
O2' 0.134(5) 0.113(5) 0.093(5) -0.027(4) 0.016(4) -0.022(4)
O3' 0.109(5) 0.093(5) 0.058(3) -0.017(3) 0.018(3) 0.022(4)
O4' 0.094(4) 0.098(4) 0.085(4) 0.015(4) 0.017(3) 0.020(4)
O5 0.066(2) 0.0409(19) 0.059(2) 0.0098(17) 0.0151(19) -0.0036(17)
O6 0.177(7) 0.184(8) 0.108(5) 0.038(5) 0.036(5) 0.017(6)
O7 0.178(7) 0.091(4) 0.314(11) 0.048(6) 0.202(8) 0.036(4)
N1 0.0260(18) 0.039(2) 0.0298(19) 0.0108(15) 0.0061(14) 0.0114(15)
N2 0.0306(19) 0.056(2) 0.036(2) 0.0174(18) 0.0106(16) 0.0163(17)
N3 0.0209(16) 0.0285(17) 0.0269(17) -0.0003(14) 0.0028(13) 0.0036(13)
N4 0.0264(18) 0.047(2) 0.0309(19) 0.0137(16) 0.0073(15) 0.0137(16)
N5 0.038(2) 0.074(3) 0.040(2) 0.023(2) 0.0169(18) 0.019(2)
N6 0.0229(17) 0.0334(18) 0.0298(18) 0.0096(15) 0.0014(14) 0.0015(14)
C1 0.031(2) 0.047(3) 0.035(2) 0.013(2) 0.0072(19) 0.013(2)
C2 0.026(2) 0.037(2) 0.034(2) 0.0073(18) 0.0073(17) 0.0058(18)
C3 0.025(2) 0.038(2) 0.030(2) 0.0115(18) 0.0070(17) 0.0098(18)
C4 0.032(2) 0.037(2) 0.028(2) 0.0054(18) 0.0097(17) 0.0060(18)
C5 0.044(3) 0.039(2) 0.038(3) 0.005(2) 0.014(2) 0.007(2)
C6 0.063(3) 0.043(3) 0.047(3) -0.001(2) 0.018(3) -0.006(2)
C7 0.049(3) 0.066(4) 0.041(3) -0.005(3) 0.004(2) -0.018(3)
C8 0.035(2) 0.057(3) 0.037(3) 0.007(2) 0.001(2) 0.000(2)
C9 0.027(2) 0.043(2) 0.028(2) 0.0100(18) 0.0070(17) 0.0067(18)
C10 0.024(2) 0.044(2) 0.028(2) 0.0127(18) 0.0059(17) 0.0117(18)
C11 0.033(2) 0.035(2) 0.030(2) 0.0093(18) 0.0095(18) 0.0102(18)
C12 0.039(3) 0.043(3) 0.047(3) 0.010(2) 0.012(2) 0.011(2)
C13 0.064(4) 0.040(3) 0.056(3) 0.001(2) 0.018(3) 0.003(2)
C14 0.045(3) 0.054(3) 0.048(3) -0.006(2) 0.005(2) -0.004(2)
C15 0.034(2) 0.050(3) 0.039(3) 0.005(2) 0.0042(19) 0.005(2)
C16 0.025(2) 0.041(2) 0.028(2) 0.0068(18) 0.0066(17) 0.0059(18)
C17 0.031(2) 0.068(3) 0.043(3) 0.022(2) 0.013(2) 0.022(2)
C18 0.029(2) 0.046(3) 0.031(2) 0.0122(19) 0.0079(18) 0.0096(19)
C19 0.143(9) 0.143(9) 0.092(6) -0.016(6) 0.029(6) 0.040(7)
C20 0.194(12) 0.126(9) 0.212(14) -0.061(9) 0.155(12) -0.055(8)

loop_
_atom_type_symbol
_atom_type_description
_atom_type_scat_dispersion_real
_atom_type_scat_dispersion_imag
_atom_type_scat_source
C C 0.0033 0.0016 'International Tables Vol C Tables 4.2.6.8 and 6.1.1.4'
H H 0.0000 0.0000 'International Tables Vol C Tables 4.2.6.8 and 6.1.1.4'
N N 0.0061 0.0033 'International Tables Vol C Tables 4.2.6.8 and 6.1.1.4'
O O 0.0106 0.0060 'International Tables Vol C Tables 4.2.6.8 and 6.1.1.4'
Cl Cl 0.1484 0.1585 'International Tables Vol C Tables 4.2.6.8 and 6.1.1.4'
Cu Cu 0.3201 1.2651 'International Tables Vol C Tables 4.2.6.8 and 6.1.1.4'

loop_
_geom_angle_atom_site_label_1
_geom_angle_atom_site_label_2
_geom_angle_atom_site_label_3
_geom_angle
_geom_angle_site_symmetry_1
_geom_angle_site_symmetry_3
N3 Cu1 N3 180.00(16) 3_575 .
N3 Cu1 N6 88.39(13) 3_575 4_475
N3 Cu1 N6 91.61(13) . 4_475
N3 Cu1 N6 91.61(13) 3_575 2_655
N3 Cu1 N6 88.39(13) . 2_655
N6 Cu1 N6 180.00(18) 4_475 2_655
N3 Cu1 O5 87.03(13) 3_575 .
N3 Cu1 O5 92.97(13) . .
N6 Cu1 O5 93.39(13) 4_475 .
N6 Cu1 O5 86.61(13) 2_655 .
N3 Cu1 O5 92.97(13) 3_575 3_575
N3 Cu1 O5 87.03(13) . 3_575
N6 Cu1 O5 86.61(13) 4_475 3_575
N6 Cu1 O5 93.39(14) 2_655 3_575
O5 Cu1 O5 180.0 . 3_575
O3 Cl1 O1 109.56(8) . .
O3 Cl1 O3' 42.1(5) . .
O1 Cl1 O3' 89.3(5) . .
O3 Cl1 O2' 110.4(5) . .
O1 Cl1 O2' 136.5(5) . .
O3' Cl1 O2' 109.55(8) . .
O3 Cl1 O2 109.53(8) . .
O1 Cl1 O2 109.49(8) . .
O3' Cl1 O2 151.3(5) . .
O2' Cl1 O2 71.8(4) . .
O3 Cl1 O4' 137.5(5) . .
O1 Cl1 O4' 28.1(5) . .
O3' Cl1 O4' 109.48(8) . .
O2' Cl1 O4' 109.49(8) . .
O2 Cl1 O4' 96.2(5) . .
O3 Cl1 O1' 69.9(5) . .
O1 Cl1 O1' 99.6(5) . .
O3' Cl1 O1' 109.45(8) . .
O2' Cl1 O1' 109.46(8) . .
O2 Cl1 O1' 47.5(4) . .
O4' Cl1 O1' 109.40(8) . .
O3 Cl1 O4 109.45(8) . .
O1 Cl1 O4 109.42(8) . .
O3' Cl1 O4 83.0(4) . .
O2' Cl1 O4 40.0(4) . .
O2 Cl1 O4 109.36(8) . .
O4' Cl1 O4 92.1(5) . .
O1' Cl1 O4 148.7(5) . .
Cu1 O5 H5A 115.8 . .
Cu1 O5 H5B 129.1 . .
H5A O5 H5B 107.2 . .
C19 O6 H6A 109.4 . .
C20 O7 H7A 109.5 . .
C2 N1 N2 110.0(3) . .
C2 N1 C3 130.1(4) . .
N2 N1 C3 119.8(3) . .
C1 N2 N1 102.7(3) . .
C2 N3 C1 103.6(3) . .
C2 N3 Cu1 128.6(3) . .
C1 N3 Cu1 127.5(3) . .
C18 N4 N5 110.0(3) . .
C18 N4 C10 128.7(4) . .
N5 N4 C10 121.3(3) . .
C17 N5 N4 102.3(4) . .
C18 N6 C17 102.9(3) . .
C18 N6 Cu1 126.3(3) . 2_645
C17 N6 Cu1 130.8(3) . 2_645
N2 C1 N3 114.3(4) . .
N2 C1 H1 122.9 . .
N3 C1 H1 122.9 . .
N1 C2 N3 109.4(4) . .
N1 C2 H2 125.3 . .
N3 C2 H2 125.3 . .
C4 C3 C16 124.4(4) . .
C4 C3 N1 117.1(4) . .
C16 C3 N1 118.3(4) . .
C3 C4 C5 123.7(4) . .
C3 C4 C9 118.0(4) . .
C5 C4 C9 118.4(4) . .
C6 C5 C4 121.0(4) . .
C6 C5 H5 119.5 . .
C4 C5 H5 119.5 . .
C5 C6 C7 119.8(5) . .
C5 C6 H6 120.1 . .
C7 C6 H6 120.1 . .
C8 C7 C6 121.3(5) . .
C8 C7 H7 119.4 . .
C6 C7 H7 119.4 . .
C7 C8 C9 120.9(5) . .
C7 C8 H8 119.5 . .
C9 C8 H8 119.5 . .
C10 C9 C8 123.4(4) . .
C10 C9 C4 117.9(4) . .
C8 C9 C4 118.7(4) . .
C11 C10 C9 123.9(4) . .
C11 C10 N4 118.2(4) . .
C9 C10 N4 117.8(4) . .
C10 C11 C12 123.3(4) . .
C10 C11 C16 118.4(4) . .
C12 C11 C16 118.2(4) . .
C13 C12 C11 121.3(4) . .
C13 C12 H12 119.4 . .
C11 C12 H12 119.4 . .
C12 C13 C14 120.4(5) . .
C12 C13 H13 119.8 . .
C14 C13 H13 119.8 . .
C15 C14 C13 120.6(5) . .
C15 C14 H14 119.7 . .
C13 C14 H14 119.7 . .
C14 C15 C16 121.0(4) . .
C14 C15 H15 119.5 . .
C16 C15 H15 119.5 . .
C3 C16 C15 124.0(4) . .
C3 C16 C11 117.4(4) . .
C15 C16 C11 118.5(4) . .
N5 C17 N6 114.6(4) . .
N5 C17 H17 122.7 . .
N6 C17 H17 122.7 . .
N6 C18 N4 110.2(4) . .
N6 C18 H18 124.9 . .
N4 C18 H18 124.9 . .
O6 C19 H19A 109.5 . .
O6 C19 H19B 109.5 . .
H19A C19 H19B 109.5 . .
O6 C19 H19C 109.5 . .
H19A C19 H19C 109.5 . .
H19B C19 H19C 109.5 . .
O7 C20 H20A 109.5 . .
O7 C20 H20B 109.5 . .
H20A C20 H20B 109.5 . .
O7 C20 H20C 109.5 . .
H20A C20 H20C 109.5 . .
H20B C20 H20C 109.5 . .

loop_
_geom_bond_atom_site_label_1
_geom_bond_atom_site_label_2
_geom_bond_distance
_geom_bond_site_symmetry_2
Cu1 N3 2.034(3) 3_575
Cu1 N3 2.034(3) .
Cu1 N6 2.035(3) 4_475
Cu1 N6 2.035(3) 2_655
Cu1 O5 2.402(3) .
Cu1 O5 2.402(3) 3_575
Cl1 O3 1.4484(11) .
Cl1 O1 1.4488(11) .
Cl1 O3' 1.4492(11) .
Cl1 O2' 1.4492(11) .
Cl1 O2 1.4494(11) .
Cl1 O4' 1.4500(11) .
Cl1 O1' 1.4505(11) .
Cl1 O4 1.4507(11) .
O5 H5A 0.8500 .
O5 H5B 0.8500 .
O6 C19 1.478(8) .
O6 H6A 0.8200 .
O7 C20 1.389(8) .
O7 H7A 0.8200 .
N1 C2 1.323(5) .
N1 N2 1.363(5) .
N1 C3 1.448(5) .
N2 C1 1.307(5) .
N3 C2 1.328(5) .
N3 C1 1.348(5) .
N4 C18 1.324(5) .
N4 N5 1.356(5) .
N4 C10 1.440(5) .
N5 C17 1.310(6) .
N6 C18 1.316(5) .
N6 C17 1.355(6) .
N6 Cu1 2.035(3) 2_645
C1 H1 0.9300 .
C2 H2 0.9300 .
C3 C4 1.395(6) .
C3 C16 1.395(6) .
C4 C5 1.429(6) .
C4 C9 1.432(6) .
C5 C6 1.355(7) .
C5 H5 0.9300 .
C6 C7 1.419(8) .
C6 H6 0.9300 .
C7 C8 1.345(8) .
C7 H7 0.9300 .
C8 C9 1.415(6) .
C8 H8 0.9300 .
C9 C10 1.405(6) .
C10 C11 1.384(6) .
C11 C12 1.422(6) .
C11 C16 1.442(5) .
C12 C13 1.345(7) .
C12 H12 0.9300 .
C13 C14 1.423(7) .
C13 H13 0.9300 .
C14 C15 1.352(7) .
C14 H14 0.9300 .
C15 C16 1.416(6) .
C15 H15 0.9300 .
C17 H17 0.9300 .
C18 H18 0.9300 .
C19 H19A 0.9600 .
C19 H19B 0.9600 .
C19 H19C 0.9600 .
C20 H20A 0.9600 .
C20 H20B 0.9600 .
C20 H20C 0.9600 .

loop_
_geom_torsion_atom_site_label_1
_geom_torsion_atom_site_label_2
_geom_torsion_atom_site_label_3
_geom_torsion_atom_site_label_4
_geom_torsion
_geom_torsion_site_symmetry_1
C2 N1 N2 C1 -0.5(5) .
C3 N1 N2 C1 -177.0(4) .
N3 Cu1 N3 C2 25.6(16) 3_575
N6 Cu1 N3 C2 -116.1(4) 4_475
N6 Cu1 N3 C2 63.9(4) 2_655
O5 Cu1 N3 C2 -22.6(4) .
O5 Cu1 N3 C2 157.4(4) 3_575
N3 Cu1 N3 C1 -147.2(16) 3_575
N6 Cu1 N3 C1 71.1(4) 4_475
N6 Cu1 N3 C1 -108.9(4) 2_655
O5 Cu1 N3 C1 164.6(4) .
O5 Cu1 N3 C1 -15.4(4) 3_575
C18 N4 N5 C17 -0.8(6) .
C10 N4 N5 C17 178.8(4) .
N1 N2 C1 N3 0.5(5) .
C2 N3 C1 N2 -0.3(5) .
Cu1 N3 C1 N2 174.0(3) .
N2 N1 C2 N3 0.4(5) .
C3 N1 C2 N3 176.4(4) .
C1 N3 C2 N1 -0.1(5) .
Cu1 N3 C2 N1 -174.2(3) .
C2 N1 C3 C4 -105.8(5) .
N2 N1 C3 C4 69.9(5) .
C2 N1 C3 C16 78.4(6) .
N2 N1 C3 C16 -105.9(5) .
C16 C3 C4 C5 179.4(4) .
N1 C3 C4 C5 3.8(6) .
C16 C3 C4 C9 -0.6(6) .
N1 C3 C4 C9 -176.2(3) .
C3 C4 C5 C6 -178.3(4) .
C9 C4 C5 C6 1.7(7) .
C4 C5 C6 C7 -0.3(8) .
C5 C6 C7 C8 -1.1(8) .
C6 C7 C8 C9 1.0(8) .
C7 C8 C9 C10 179.4(5) .
C7 C8 C9 C4 0.5(7) .
C3 C4 C9 C10 -0.8(6) .
C5 C4 C9 C10 179.2(4) .
C3 C4 C9 C8 178.2(4) .
C5 C4 C9 C8 -1.8(6) .
C8 C9 C10 C11 -177.1(4) .
C4 C9 C10 C11 1.8(6) .
C8 C9 C10 N4 2.6(6) .
C4 C9 C10 N4 -178.5(4) .
C18 N4 C10 C11 -92.6(6) .
N5 N4 C10 C11 87.9(5) .
C18 N4 C10 C9 87.7(6) .
N5 N4 C10 C9 -91.8(5) .
C9 C10 C11 C12 176.0(4) .
N4 C10 C11 C12 -3.7(6) .
C9 C10 C11 C16 -1.4(6) .
N4 C10 C11 C16 178.9(4) .
C10 C11 C12 C13 -177.3(5) .
C16 C11 C12 C13 0.2(7) .
C11 C12 C13 C14 -0.2(8) .
C12 C13 C14 C15 0.0(9) .
C13 C14 C15 C16 0.2(8) .
C4 C3 C16 C15 -176.4(4) .
N1 C3 C16 C15 -1.0(6) .
C4 C3 C16 C11 1.0(6) .
N1 C3 C16 C11 176.5(3) .
C14 C15 C16 C3 177.3(5) .
C14 C15 C16 C11 -0.2(7) .
C10 C11 C16 C3 0.0(6) .
C12 C11 C16 C3 -177.6(4) .
C10 C11 C16 C15 177.6(4) .
C12 C11 C16 C15 0.0(6) .
N4 N5 C17 N6 1.0(6) .
C18 N6 C17 N5 -0.9(6) .
Cu1 N6 C17 N5 175.8(3) 2_645
C17 N6 C18 N4 0.3(5) .
Cu1 N6 C18 N4 -176.6(3) 2_645
N5 N4 C18 N6 0.3(5) .
C10 N4 C18 N6 -179.2(4) .
